data_4128512
loop_
_publ_author_name
'Carn\'e-S\'anchez, Arnau'
'Albalad, Jorge'
'Grancha, Thais'
'Imaz, Inhar'
'Juanhuix, Judith'
'Larpent, Patrick'
'Furukawa, Shuhei'
'Maspoch, Daniel'

_publ_section_title
;
 Postsynthetic Covalent and Coordination Functionalization of
 Rhodium(II)-Based Metal-Organic Polyhedra.
;
_journal_issue 9
_journal_name_full 'Journal of the American Chemical Society'
_journal_page_first 4094
_journal_page_last 4102
_journal_paper_doi 10.1021/jacs.8b13593
_journal_volume 141
_journal_year 2019
_chemical_formula_moiety 'C240 H180 N12 O144 Rh24, 8(C4 H9 N O)'
_chemical_formula_sum 'C272 H252 N20 O152 Rh24'
_chemical_formula_weight 8702.78
_space_group_crystal_system tetragonal
_space_group_IT_number 87
_space_group_name_Hall '-I 4'
_space_group_name_H-M_alt 'I 4/m'
_atom_sites_solution_hydrogens geom
_audit_creation_method SHELXL-2018/1
_cell_angle_alpha 90
_cell_angle_beta 90
_cell_angle_gamma 90
_cell_formula_units_Z 2
_cell_length_a 31.080(5)
_cell_length_b 31.080(5)
_cell_length_c 31.250(5)
_cell_measurement_reflns_used 6741
_cell_measurement_temperature 100(2)
_cell_measurement_theta_max 40
_cell_measurement_theta_min 1
_cell_volume 30186(8)
_computing_structure_refinement 'SHELXL-2018/1 (Sheldrick, 2018)'
_diffrn_ambient_temperature 100(2)
_diffrn_measured_fraction_theta_full 0.999
_diffrn_measured_fraction_theta_max 0.910
_diffrn_measurement_device_type 'PILATUS DECTRIS 6M'
_diffrn_radiation_type synchrotron
_diffrn_radiation_wavelength 0.70192
_diffrn_reflns_av_R_equivalents 0.0245
_diffrn_reflns_av_unetI/netI 0.0109
_diffrn_reflns_Laue_measured_fraction_full 0.999
_diffrn_reflns_Laue_measured_fraction_max 0.910
_diffrn_reflns_limit_h_max 41
_diffrn_reflns_limit_h_min -41
_diffrn_reflns_limit_k_max 41
_diffrn_reflns_limit_k_min -41
_diffrn_reflns_limit_l_max 42
_diffrn_reflns_limit_l_min -42
_diffrn_reflns_number 194980
_diffrn_reflns_point_group_measured_fraction_full 0.999
_diffrn_reflns_point_group_measured_fraction_max 0.910
_diffrn_reflns_theta_full 25.242
_diffrn_reflns_theta_max 28.766
_diffrn_reflns_theta_min 0.924
_diffrn_source synchrotron
_exptl_absorpt_coefficient_mu 0.660
_exptl_absorpt_correction_type none
_exptl_crystal_colour green
_exptl_crystal_density_diffrn 0.957
_exptl_crystal_description Octahedra
_exptl_crystal_F_000 10624
_exptl_crystal_size_max 0.23
_exptl_crystal_size_mid 0.20
_exptl_crystal_size_min 0.16
_refine_diff_density_max 3.141
_refine_diff_density_min -1.262
_refine_diff_density_rms 0.377
_refine_ls_extinction_coef 0.00173(12)
_refine_ls_extinction_expression Fc^*^=kFc[1+0.001xFc^2^\l^3^/sin(2\q)]^-1/4^
_refine_ls_extinction_method 'SHELXL-2018/1 (Sheldrick 2018)'
_refine_ls_goodness_of_fit_ref 1.247
_refine_ls_hydrogen_treatment constr
_refine_ls_matrix_type full
_refine_ls_number_parameters 458
_refine_ls_number_reflns 18195
_refine_ls_number_restraints 12
_refine_ls_restrained_S_all 1.280
_refine_ls_R_factor_all 0.0934
_refine_ls_R_factor_gt 0.0901
_refine_ls_shift/su_max 0.002
_refine_ls_shift/su_mean 0.000
_refine_ls_structure_factor_coef Fsqd
_refine_ls_weighting_details 'w=1/[\s^2^(Fo^2^)+(0.2000P)^2^] where P=(Fo^2^+2Fc^2^)/3'
_refine_ls_weighting_scheme calc
_refine_ls_wR_factor_gt 0.2606
_refine_ls_wR_factor_ref 0.2704
_reflns_Friedel_coverage 0.000
_reflns_number_gt 15797
_reflns_number_total 18195
_reflns_threshold_expression 'I > 2\s(I)'
_cod_data_source_file ja8b13593_si_003.cif
_cod_data_source_block shelx
_cod_original_cell_volume 30186.4
_cod_database_code 4128512
_shelx_shelxl_version_number 2018/1
_shelx_space_group_comment
;
The symmetry employed for this shelxl refinement is uniquely defined
by the following loop, which should always be used as a source of
symmetry information in preference to the above space-group names.
They are only intended as comments.
;

loop_
_space_group_symop_operation_xyz
'x, y, z'
'-x, -y, z'
'-y, x, z'
'y, -x, z'
'x+1/2, y+1/2, z+1/2'
'-x+1/2, -y+1/2, z+1/2'
'-y+1/2, x+1/2, z+1/2'
'y+1/2, -x+1/2, z+1/2'
'-x, -y, -z'
'x, y, -z'
'y, -x, -z'
'-y, x, -z'
'-x+1/2, -y+1/2, -z+1/2'
'x+1/2, y+1/2, -z+1/2'
'y+1/2, -x+1/2, -z+1/2'
'-y+1/2, x+1/2, -z+1/2'

loop_
_atom_site_label
_atom_site_type_symbol
_atom_site_fract_x
_atom_site_fract_y
_atom_site_fract_z
_atom_site_U_iso_or_equiv
_atom_site_adp_type
_atom_site_occupancy
_atom_site_site_symmetry_order
_atom_site_calc_flag
_atom_site_refinement_flags_posn
_atom_site_refinement_flags_adp
_atom_site_refinement_flags_occupancy
Rh1 Rh 0.61754(2) 0.25979(2) 0.000000 0.07205(15) Uani 1 2 d S T P
Rh2 Rh 0.65255(2) 0.19123(2) 0.000000 0.07065(15) Uani 1 2 d S T P
Rh3 Rh 0.72989(2) 0.42298(2) 0.23839(2) 0.07213(14) Uani 1 1 d . . .
Rh4 Rh 0.67932(2) 0.44055(2) 0.18348(2) 0.07621(15) Uani 1 1 d . . .
O2S O 0.78006(17) 0.40859(15) 0.28891(16) 0.1454(9) Uani 1 1 d . . .
O1 O 0.66426(9) 0.49482(8) 0.21721(9) 0.0861(7) Uani 1 1 d . . .
O2 O 0.74568(9) 0.36924(8) 0.20385(9) 0.0827(6) Uani 1 1 d . . .
O3 O 0.57760(8) 0.23704(9) 0.04617(8) 0.0824(6) Uani 1 1 d . . .
O4 O 0.61071(9) 0.17231(9) 0.04616(8) 0.0853(6) Uani 1 1 d . . .
O5 O 0.81081(12) 0.23141(12) 0.15153(13) 0.1210(12) Uani 1 1 d . . .
O6 O 0.69279(8) 0.21424(7) 0.04605(8) 0.0787(6) Uani 1 1 d . . .
O7 O 0.69698(9) 0.38529(8) 0.15295(9) 0.0836(6) Uani 1 1 d . . .
O8 O 0.65939(9) 0.27893(8) 0.04590(7) 0.0799(6) Uani 1 1 d . . .
O9 O 0.63424(9) 0.40660(9) 0.21654(10) 0.0876(7) Uani 1 1 d . . .
O10 O 0.68187(8) 0.39004(8) 0.26831(8) 0.0794(6) Uani 1 1 d . . .
O11 O 0.71173(9) 0.47771(8) 0.26891(9) 0.0841(6) Uani 1 1 d . . .
O12 O 0.45722(8) 0.22524(9) 0.20568(8) 0.0828(6) Uani 1 1 d . . .
O13 O 0.47326(9) 0.27283(9) 0.15432(9) 0.0856(6) Uani 1 1 d . . .
O1H O 0.6912(2) 0.59503(16) 0.37585(16) 0.173(2) Uani 1 1 d . . .
C6 C 0.70924(13) 0.30743(11) 0.11338(11) 0.0803(8) Uani 1 1 d . . .
H6 H 0.686762 0.324757 0.103960 0.096 Uiso 1 1 calc R U .
C14 C 0.50176(18) 0.16031(16) 0.16312(17) 0.1081(13) Uani 1 1 d . . .
H14 H 0.483522 0.151696 0.185104 0.130 Uiso 1 1 calc R U .
O1S O 0.6106(2) 0.2686(2) 0.18359(19) 0.1620(11) Uani 1 1 d . . .
C12 C 0.55602(17) 0.14345(17) 0.10965(16) 0.1055(13) Uani 1 1 d . . .
H12 H 0.574373 0.123528 0.097015 0.127 Uiso 1 1 calc R U .
C5 C 0.73486(14) 0.32091(12) 0.14630(13) 0.0856(9) Uani 1 1 d . . .
C16 C 0.52687(12) 0.21479(13) 0.11414(12) 0.0832(9) Uani 1 1 d . . .
H16 H 0.525753 0.242674 0.103405 0.100 Uiso 1 1 calc R U .
O21 O 0.5304(2) 0.08894(15) 0.1589(2) 0.198(3) Uani 1 1 d . . .
C15 C 0.50150(13) 0.20332(15) 0.14863(13) 0.0907(10) Uani 1 1 d . . .
C4 C 0.77070(14) 0.29573(13) 0.15952(14) 0.0907(10) Uani 1 1 d . . .
H4 H 0.788740 0.305418 0.181222 0.109 Uiso 1 1 calc R U .
C28 C 0.61875(16) 0.34560(17) 0.31477(15) 0.0997(12) Uani 1 1 d . . .
H28 H 0.645087 0.350810 0.327919 0.120 Uiso 1 1 calc R U .
C3S C 0.6829(3) 0.2768(3) 0.2338(3) 0.1620(11) Uani 1 1 d . . .
H3S1 H 0.703836 0.276738 0.256377 0.243 Uiso 1 1 calc R U .
H3S2 H 0.695104 0.264117 0.208590 0.243 Uiso 1 1 calc R U .
H3S3 H 0.674430 0.305902 0.227742 0.243 Uiso 1 1 calc R U .
C3 C 0.77830(14) 0.25711(15) 0.13994(15) 0.0955(11) Uani 1 1 d . . .
C2S C 0.6422(3) 0.2324(3) 0.2855(3) 0.1620(11) Uani 1 1 d . . .
H2S1 H 0.667972 0.237763 0.301562 0.243 Uiso 1 1 calc R U .
H2S2 H 0.617868 0.243535 0.300831 0.243 Uiso 1 1 calc R U .
H2S3 H 0.638756 0.201976 0.281426 0.243 Uiso 1 1 calc R U .
C2 C 0.75054(15) 0.24243(13) 0.10694(14) 0.0941(11) Uani 1 1 d . . .
H2 H 0.755252 0.215783 0.094245 0.113 Uiso 1 1 calc R U .
C7 C 0.71672(13) 0.26764(12) 0.09379(12) 0.0826(9) Uani 1 1 d . . .
C11 C 0.55416(13) 0.18451(15) 0.09543(13) 0.0890(10) Uani 1 1 d . . .
C29 C 0.57270(12) 0.35314(13) 0.25300(16) 0.0854(9) Uani 1 1 d . . .
H29 H 0.567676 0.363200 0.225423 0.102 Uiso 1 1 calc R U .
C8 C 0.72508(13) 0.36243(11) 0.16928(12) 0.0807(9) Uani 1 1 d . . .
C10 C 0.58319(12) 0.19978(13) 0.05919(12) 0.0821(9) Uani 1 1 d . . .
C27 C 0.61135(13) 0.36262(13) 0.27441(15) 0.0865(9) Uani 1 1 d . . .
C13 C 0.5290(2) 0.13163(17) 0.1445(2) 0.135(2) Uani 1 1 d . . .
C22 C 0.67181(13) 0.54204(13) 0.27433(15) 0.0869(9) Uani 1 1 d . . .
C1 C 0.68748(13) 0.25293(11) 0.05911(11) 0.0785(8) Uani 1 1 d . . .
C23 C 0.6878(2) 0.54987(16) 0.31478(16) 0.1109(16) Uani 1 1 d . . .
H23 H 0.704805 0.529463 0.328450 0.133 Uiso 1 1 calc R U .
C17 C 0.47436(12) 0.23609(13) 0.17158(13) 0.0838(9) Uani 1 1 d . . .
C21 C 0.68281(13) 0.50181(12) 0.25143(14) 0.0826(8) Uani 1 1 d . . .
C26 C 0.64507(12) 0.38833(12) 0.25120(14) 0.0805(8) Uani 1 1 d . . .
C24 C 0.6779(2) 0.58955(19) 0.33541(17) 0.1151(15) Uani 1 1 d . . .
N1S N 0.6152(2) 0.2496(3) 0.2203(3) 0.1620(11) Uani 1 1 d . . .
N4S N 0.8158(2) 0.37716(19) 0.34132(19) 0.1454(9) Uani 1 1 d D . .
C1S C 0.6450(3) 0.2519(3) 0.2472(3) 0.1620(11) Uani 1 1 d . . .
C10S C 0.7909(3) 0.3788(3) 0.3075(2) 0.1454(9) Uani 1 1 d . . .
C8S C 0.8317(2) 0.3393(2) 0.3636(2) 0.1454(9) Uani 1 1 d . . .
H8S1 H 0.849269 0.348085 0.387291 0.218 Uiso 1 1 calc R U .
H8S2 H 0.807749 0.322768 0.373974 0.218 Uiso 1 1 calc R U .
H8S3 H 0.848406 0.322118 0.344292 0.218 Uiso 1 1 calc R U .
C11S C 0.7669(2) 0.3380(2) 0.3011(2) 0.1454(9) Uani 1 1 d . . .
H11A H 0.779277 0.315782 0.318511 0.218 Uiso 1 1 calc R U .
H11B H 0.737294 0.342055 0.309007 0.218 Uiso 1 1 calc R U .
H11C H 0.768446 0.329703 0.271513 0.218 Uiso 1 1 calc R U .
C12S C 0.5750(3) 0.2222(3) 0.2341(3) 0.1620(11) Uani 1 1 d . . .
H12A H 0.554049 0.222405 0.211493 0.243 Uiso 1 1 calc R U .
H12B H 0.583745 0.193126 0.239711 0.243 Uiso 1 1 calc R U .
H12C H 0.562537 0.234340 0.259498 0.243 Uiso 1 1 calc R U .
O1W O 0.63095(17) 0.45935(19) 0.13177(16) 0.166(2) Uani 1 1 d . . .
O2W O 0.5832(3) 0.3244(2) 0.000000 0.162(3) Uani 1 2 d S T P
O3S O 0.6877(4) 0.1284(4) 0.000000 0.225 Uiso 1 2 d DS U P
C30S C 0.6906(5) 0.0915(5) 0.000000 0.225 Uiso 1 2 d DS U P
C31S C 0.6421(4) 0.0801(5) 0.000000 0.225 Uiso 1 2 d DS U P
H31A H 0.638793 0.049369 0.000000 0.337 Uiso 1 2 calc D U P
H31B H 0.628764 0.091885 -0.025083 0.337 Uiso 0.5 1 calc . U P
H31C H 0.628764 0.091885 0.025083 0.337 Uiso 0.5 1 calc . U P
N8S N 0.7145(5) 0.0585(6) 0.000000 0.225 Uiso 1 2 d DS U P
C33S C 0.6987(5) 0.0198(5) 0.000000 0.225 Uiso 1 2 d DS U P
H33A H 0.721799 -0.000755 0.000000 0.337 Uiso 1 2 calc R U P
H33B H 0.681361 0.015765 0.025083 0.337 Uiso 0.5 1 calc DR U P
H33C H 0.681361 0.015765 -0.025083 0.337 Uiso 0.5 1 calc R U P
C34S C 0.7571(6) 0.0625(6) 0.000000 0.225 Uiso 1 2 d DS U P
H34A H 0.770123 0.034527 0.000000 0.337 Uiso 1 2 calc R U P
H34B H 0.765956 0.078010 -0.025083 0.337 Uiso 0.5 1 calc R U P
H34C H 0.765956 0.078010 0.025083 0.337 Uiso 0.5 1 calc R U P
C18C C 0.8397(2) 0.4134(2) 0.3490(2) 0.1454(9) Uani 1 1 d D . .
H18A H 0.856808 0.409235 0.374187 0.218 Uiso 1 1 calc R U .
H18B H 0.858173 0.418828 0.324956 0.218 Uiso 1 1 calc R U .
H18C H 0.820798 0.437470 0.353083 0.218 Uiso 1 1 calc R U .

loop_
_atom_site_aniso_label
_atom_site_aniso_U_11
_atom_site_aniso_U_22
_atom_site_aniso_U_33
_atom_site_aniso_U_23
_atom_site_aniso_U_13
_atom_site_aniso_U_12
Rh1 0.0818(2) 0.0731(2) 0.0612(2) 0.000 0.000 0.01796(15)
Rh2 0.0786(2) 0.0684(2) 0.0650(2) 0.000 0.000 0.01331(13)
Rh3 0.0768(2) 0.06727(18) 0.0723(2) 0.00678(10) -0.01579(10) 0.00010(10)
Rh4 0.0815(2) 0.06812(18) 0.0790(2) 0.00754(10) -0.02020(11) 0.00112(11)
O2S 0.150(2) 0.1428(18) 0.1433(19) 0.0398(15) -0.0582(16) -0.0062(15)
O1 0.0911(16) 0.0731(13) 0.0939(17) 0.0001(12) -0.0196(13) 0.0069(11)
O2 0.0947(16) 0.0721(12) 0.0815(15) 0.0002(11) -0.0190(12) 0.0047(11)
O3 0.0864(15) 0.0907(15) 0.0703(12) 0.0036(11) 0.0039(11) 0.0206(12)
O4 0.0872(14) 0.0913(15) 0.0773(13) 0.0054(12) 0.0025(12) 0.0179(12)
O5 0.125(2) 0.112(2) 0.127(3) -0.0239(19) -0.047(2) 0.0399(19)
O6 0.0915(14) 0.0721(12) 0.0724(12) -0.0017(10) -0.0089(11) 0.0136(11)
O7 0.0935(15) 0.0764(13) 0.0807(14) 0.0028(11) -0.0197(12) 0.0046(11)
O8 0.1001(16) 0.0739(12) 0.0656(12) -0.0058(10) -0.0084(11) 0.0129(11)
O9 0.0812(14) 0.0832(14) 0.0984(17) 0.0142(13) -0.0163(13) -0.0062(11)
O10 0.0757(13) 0.0760(13) 0.0864(14) 0.0128(11) -0.0132(11) -0.0034(10)
O11 0.0913(16) 0.0719(13) 0.0890(15) 0.0004(11) -0.0188(13) 0.0028(11)
O12 0.0756(13) 0.0929(15) 0.0798(14) 0.0136(12) 0.0095(11) 0.0039(11)
O13 0.0805(14) 0.0927(16) 0.0836(15) 0.0134(13) 0.0136(12) 0.0108(12)
O1H 0.262(6) 0.133(3) 0.124(3) -0.034(3) -0.087(4) 0.046(4)
C6 0.099(2) 0.0722(17) 0.0694(17) 0.0042(14) -0.0079(16) 0.0070(15)
C14 0.124(3) 0.095(3) 0.105(3) 0.011(2) 0.020(3) -0.003(2)
O1S 0.161(2) 0.166(2) 0.159(3) 0.0054(19) -0.036(2) 0.0174(18)
C12 0.113(3) 0.102(3) 0.101(3) 0.006(2) 0.022(2) 0.018(2)
C5 0.100(2) 0.0732(18) 0.084(2) 0.0035(16) -0.0153(19) 0.0041(16)
C16 0.0807(19) 0.094(2) 0.0752(19) 0.0074(17) 0.0029(16) 0.0092(17)
O21 0.242(6) 0.115(3) 0.238(6) 0.074(4) 0.124(6) 0.048(4)
C15 0.083(2) 0.108(3) 0.081(2) 0.007(2) 0.0039(17) 0.0081(19)
C4 0.100(2) 0.085(2) 0.087(2) -0.0015(18) -0.025(2) 0.0081(18)
C28 0.088(2) 0.117(3) 0.095(3) 0.006(2) -0.011(2) -0.002(2)
C3S 0.161(2) 0.166(2) 0.159(3) 0.0054(19) -0.036(2) 0.0174(18)
C3 0.098(3) 0.094(2) 0.095(3) -0.006(2) -0.019(2) 0.013(2)
C2S 0.161(2) 0.166(2) 0.159(3) 0.0054(19) -0.036(2) 0.0174(18)
C2 0.111(3) 0.0781(19) 0.093(2) -0.0049(18) -0.023(2) 0.0108(19)
C7 0.096(2) 0.0760(18) 0.0754(19) 0.0032(15) -0.0122(17) 0.0135(16)
C11 0.084(2) 0.110(3) 0.073(2) 0.0083(18) 0.0080(16) 0.0024(19)
C29 0.0722(18) 0.081(2) 0.103(2) 0.0127(19) -0.0058(18) -0.0050(15)
C8 0.101(2) 0.0679(16) 0.0733(18) 0.0024(14) -0.0140(17) 0.0001(16)
C10 0.0814(19) 0.096(2) 0.0685(17) -0.0002(16) 0.0081(15) 0.0186(17)
C27 0.0766(19) 0.0800(19) 0.103(3) 0.0081(19) -0.0090(19) -0.0038(15)
C13 0.152(5) 0.092(3) 0.161(5) 0.031(3) 0.067(4) 0.014(3)
C22 0.086(2) 0.0764(19) 0.099(2) -0.0082(18) -0.0121(19) -0.0005(16)
C1 0.095(2) 0.0758(17) 0.0644(16) -0.0012(14) -0.0036(15) 0.0080(16)
C23 0.143(4) 0.085(2) 0.105(3) 0.000(2) -0.029(3) 0.014(3)
C17 0.0769(19) 0.095(2) 0.0791(19) 0.0063(18) 0.0114(16) 0.0004(17)
C21 0.086(2) 0.0684(17) 0.094(2) -0.0024(16) -0.0087(19) -0.0012(15)
C26 0.0737(18) 0.0720(17) 0.096(2) 0.0040(17) -0.0112(17) -0.0061(14)
C24 0.140(4) 0.112(3) 0.093(3) -0.017(3) -0.025(3) 0.017(3)
N1S 0.161(2) 0.166(2) 0.159(3) 0.0054(19) -0.036(2) 0.0174(18)
N4S 0.150(2) 0.1428(18) 0.1433(19) 0.0398(15) -0.0582(16) -0.0062(15)
C1S 0.161(2) 0.166(2) 0.159(3) 0.0054(19) -0.036(2) 0.0174(18)
C10S 0.150(2) 0.1428(18) 0.1433(19) 0.0398(15) -0.0582(16) -0.0062(15)
C8S 0.150(2) 0.1428(18) 0.1433(19) 0.0398(15) -0.0582(16) -0.0062(15)
C11S 0.150(2) 0.1428(18) 0.1433(19) 0.0398(15) -0.0582(16) -0.0062(15)
C12S 0.161(2) 0.166(2) 0.159(3) 0.0054(19) -0.036(2) 0.0174(18)
O1W 0.164(4) 0.194(5) 0.141(3) 0.021(3) -0.070(3) 0.038(3)
O2W 0.175(6) 0.110(4) 0.200(7) 0.000 0.000 0.062(4)
C18C 0.150(2) 0.1428(18) 0.1433(19) 0.0398(15) -0.0582(16) -0.0062(15)

loop_
_atom_type_symbol
_atom_type_description
_atom_type_scat_dispersion_real
_atom_type_scat_dispersion_imag
_atom_type_scat_source
C C 0.0033 0.0016 'International Tables Vol C Tables 4.2.6.8 and 6.1.1.4'
H H 0.0000 0.0000 'International Tables Vol C Tables 4.2.6.8 and 6.1.1.4'
O O 0.0106 0.0060 'International Tables Vol C Tables 4.2.6.8 and 6.1.1.4'
Rh Rh -1.1178 0.9187 'International Tables Vol C Tables 4.2.6.8 and 6.1.1.4'
N N 0.0061 0.0033 'International Tables Vol C Tables 4.2.6.8 and 6.1.1.4'

loop_
_geom_angle_atom_site_label_1
_geom_angle_atom_site_label_2
_geom_angle_atom_site_label_3
_geom_angle
_geom_angle_site_symmetry_1
_geom_angle_site_symmetry_3
O8 Rh1 O8 90.16(15) . 10
O8 Rh1 O3 89.52(11) . .
O8 Rh1 O3 176.43(10) 10 .
O8 Rh1 O3 176.42(10) . 10
O8 Rh1 O3 89.53(11) 10 10
O3 Rh1 O3 90.57(15) . 10
O8 Rh1 O2W 92.41(17) . .
O8 Rh1 O2W 92.41(17) 10 .
O3 Rh1 O2W 91.16(17) . .
O3 Rh1 O2W 91.16(17) 10 .
O8 Rh1 Rh2 88.27(7) . .
O8 Rh1 Rh2 88.27(7) 10 .
O3 Rh1 Rh2 88.17(7) . .
O3 Rh1 Rh2 88.16(7) 10 .
O2W Rh1 Rh2 179.0(2) . .
O4 Rh2 O4 90.61(16) . 10
O4 Rh2 O6 89.61(11) . .
O4 Rh2 O6 176.17(10) 10 .
O4 Rh2 O6 176.17(10) . 10
O4 Rh2 O6 89.60(11) 10 10
O6 Rh2 O6 89.93(15) . 10
O4 Rh2 O3S 93.4(2) . .
O4 Rh2 O3S 93.4(2) 10 .
O6 Rh2 O3S 90.4(2) . .
O6 Rh2 O3S 90.4(2) 10 .
O4 Rh2 Rh1 88.10(7) . .
O4 Rh2 Rh1 88.10(7) 10 .
O6 Rh2 Rh1 88.09(6) . .
O6 Rh2 Rh1 88.09(6) 10 .
O3S Rh2 Rh1 177.8(3) . .
O11 Rh3 O12 89.32(12) . 3_655
O11 Rh3 O10 90.12(11) . .
O12 Rh3 O10 176.15(10) 3_655 .
O11 Rh3 O2 175.85(10) . .
O12 Rh3 O2 89.85(11) 3_655 .
O10 Rh3 O2 90.43(11) . .
O11 Rh3 O2S 91.68(16) . .
O12 Rh3 O2S 88.94(15) 3_655 .
O10 Rh3 O2S 94.89(15) . .
O2 Rh3 O2S 92.37(16) . .
O11 Rh3 Rh4 87.89(7) . .
O12 Rh3 Rh4 88.31(7) 3_655 .
O10 Rh3 Rh4 87.86(7) . .
O2 Rh3 Rh4 88.02(7) . .
O2S Rh3 Rh4 177.22(13) . .
O13 Rh4 O9 175.66(10) 3_655 .
O13 Rh4 O7 90.83(12) 3_655 .
O9 Rh4 O7 89.21(12) . .
O13 Rh4 O1 89.19(12) 3_655 .
O9 Rh4 O1 90.49(12) . .
O7 Rh4 O1 176.29(10) . .
O13 Rh4 O1W 92.10(18) 3_655 .
O9 Rh4 O1W 92.22(18) . .
O7 Rh4 O1W 93.54(16) . .
O1 Rh4 O1W 90.17(17) . .
O13 Rh4 Rh3 87.40(7) 3_655 .
O9 Rh4 Rh3 88.27(7) . .
O7 Rh4 Rh3 88.08(7) . .
O1 Rh4 Rh3 88.21(7) . .
O1W Rh4 Rh3 178.31(15) . .
C10S O2S Rh3 135.8(5) . .
C21 O1 Rh4 119.0(2) . .
C8 O2 Rh3 117.5(2) . .
C10 O3 Rh1 118.2(2) . .
C10 O4 Rh2 117.6(2) . .
C1 O6 Rh2 118.4(2) . .
C8 O7 Rh4 118.8(2) . .
C1 O8 Rh1 119.2(2) . .
C26 O9 Rh4 118.9(2) . .
C26 O10 Rh3 119.3(2) . .
C21 O11 Rh3 118.7(2) . .
C17 O12 Rh3 118.2(3) . 4_565
C17 O13 Rh4 119.1(2) . 4_565
C5 C6 C7 120.2(3) . .
C13 C14 C15 119.2(4) . .
C11 C12 C13 118.0(4) . .
C6 C5 C4 120.4(4) . .
C6 C5 C8 120.2(3) . .
C4 C5 C8 119.4(3) . .
C15 C16 C11 120.0(4) . .
C16 C15 C14 119.4(4) . .
C16 C15 C17 121.1(4) . .
C14 C15 C17 119.4(4) . .
C3 C4 C5 119.2(4) . .
C24 C28 C27 122.5(4) 4_565 .
O5 C3 C4 122.2(4) . .
O5 C3 C2 117.6(4) . .
C4 C3 C2 120.1(4) . .
C7 C2 C3 119.9(4) . .
C2 C7 C6 120.0(4) . .
C2 C7 C1 120.7(3) . .
C6 C7 C1 119.3(3) . .
C12 C11 C16 121.6(4) . .
C12 C11 C10 120.9(4) . .
C16 C11 C10 117.5(4) . .
C22 C29 C27 118.2(4) 4_565 .
O7 C8 O2 127.6(3) . .
O7 C8 C5 116.0(3) . .
O2 C8 C5 116.4(3) . .
O3 C10 O4 127.9(3) . .
O3 C10 C11 116.9(3) . .
O4 C10 C11 115.2(3) . .
C28 C27 C29 119.6(4) . .
C28 C27 C26 121.7(4) . .
C29 C27 C26 118.5(4) . .
C14 C13 O21 120.2(5) . .
C14 C13 C12 121.7(5) . .
O21 C13 C12 118.1(5) . .
C23 C22 C29 121.1(4) . 3_655
C23 C22 C21 120.6(4) . .
C29 C22 C21 118.3(4) 3_655 .
O8 C1 O6 126.0(3) . .
O8 C1 C7 117.7(3) . .
O6 C1 C7 116.2(3) . .
C22 C23 C24 119.3(4) . .
O12 C17 O13 127.0(4) . .
O12 C17 C15 117.9(4) . .
O13 C17 C15 115.0(3) . .
O1 C21 O11 126.1(4) . .
O1 C21 C22 117.4(3) . .
O11 C21 C22 116.5(3) . .
O10 C26 O9 125.7(3) . .
O10 C26 C27 116.7(3) . .
O9 C26 C27 117.7(3) . .
C28 C24 O1H 122.6(5) 3_655 .
C28 C24 C23 119.3(4) 3_655 .
O1H C24 C23 118.0(5) . .
C1S N1S O1S 130.5(9) . .
C1S N1S C12S 115.8(8) . .
O1S N1S C12S 113.5(6) . .
C10S N4S C18C 115.4(6) . .
C10S N4S C8S 128.1(6) . .
C18C N4S C8S 113.5(5) . .
N1S C1S C2S 121.6(10) . .
N1S C1S C3S 115.6(9) . .
C2S C1S C3S 122.9(8) . .
O2S C10S N4S 127.9(8) . .
O2S C10S C11S 118.3(6) . .
N4S C10S C11S 112.0(6) . .
C30S O3S Rh2 155.3(11) . .
O3S C30S N8S 148.6(16) . .
O3S C30S C31S 98.8(11) . .
N8S C30S C31S 112.6(13) . .
C30S N8S C33S 121.9(15) . .
C30S N8S C34S 120.4(17) . .
C33S N8S C34S 117.7(18) . .

loop_
_geom_bond_atom_site_label_1
_geom_bond_atom_site_label_2
_geom_bond_distance
_geom_bond_site_symmetry_2
Rh1 O8 2.025(2) .
Rh1 O8 2.026(2) 10
Rh1 O3 2.030(3) .
Rh1 O3 2.031(3) 10
Rh1 O2W 2.275(5) .
Rh1 Rh2 2.3922(5) .
Rh2 O4 2.029(3) .
Rh2 O4 2.029(3) 10
Rh2 O6 2.036(2) .
Rh2 O6 2.036(2) 10
Rh2 O3S 2.236(13) .
Rh3 O11 2.030(3) .
Rh3 O12 2.030(3) 3_655
Rh3 O10 2.037(3) .
Rh3 O2 2.048(3) .
Rh3 O2S 2.263(4) .
Rh3 Rh4 2.3902(3) .
Rh4 O13 2.019(3) 3_655
Rh4 O9 2.036(3) .
Rh4 O7 2.040(3) .
Rh4 O1 2.043(3) .
Rh4 O1W 2.283(4) .
O2S C10S 1.146(7) .
O1 C21 1.234(5) .
O2 C8 1.274(4) .
O3 C10 1.240(4) .
O4 C10 1.275(4) .
O5 C3 1.338(5) .
O6 C1 1.281(4) .
O7 C8 1.236(4) .
O8 C1 1.259(4) .
O9 C26 1.268(5) .
O10 C26 1.264(4) .
O11 C21 1.291(5) .
O12 C17 1.238(4) .
O13 C17 1.263(5) .
O1H C24 1.340(6) .
C6 C5 1.367(5) .
C6 C7 1.399(5) .
C14 C13 1.360(8) .
C14 C15 1.411(6) .
O1S N1S 1.298(9) .
C12 C11 1.353(7) .
C12 C13 1.424(7) .
C5 C4 1.423(5) .
C5 C8 1.508(5) .
C16 C15 1.382(5) .
C16 C11 1.395(6) .
O21 C13 1.401(6) .
C15 C17 1.504(6) .
C4 C3 1.368(6) .
C28 C24 1.332(7) 4_565
C28 C27 1.387(6) .
C3S C1S 1.469(13) .
C3 C2 1.420(6) .
C2S C1S 1.345(12) .
C2 C7 1.374(5) .
C7 C1 1.487(5) .
C11 C10 1.523(5) .
C29 C22 1.398(5) 4_565
C29 C27 1.406(6) .
C27 C26 1.504(6) .
C22 C23 1.380(6) .
C22 C21 1.481(5) .
C23 C24 1.425(7) .
N1S C1S 1.251(10) .
N1S C12S 1.575(11) .
N4S C10S 1.310(8) .
N4S C18C 1.369(8) .
N4S C8S 1.453(8) .
C10S C11S 1.485(10) .
O3S C30S 1.152(14) .
C30S N8S 1.268(17) .
C30S C31S 1.548(10) .
N8S C33S 1.298(14) .
N8S C34S 1.329(14) .
